data_7720060
loop_
_publ_author_name
'Wulamu, Kelibinuer'
'Yan, Ziting'
'Chu, Dongdong'
'Lu, Juanjuan'
'Zhang, Yanhui'
'Du, Hong'

_publ_section_title
;
 CsB(OH)<sub>4</sub>(H<sub>2</sub>O)<sub>2</sub> and
 Na(NH<sub>4</sub>)<sub>2</sub>B<sub>10</sub>O<sub>16</sub>OH(H<sub>2</sub>O):
 a hydroxylation modification strategy regulates the borate structures and
 optical properties.
;
_journal_issue 8
_journal_name_full 'Dalton transactions (Cambridge, England : 2003)'
_journal_page_first 3521
_journal_page_last 3527
_journal_paper_doi 10.1039/d5dt02928g
_journal_volume 55
_journal_year 2026
_chemical_formula_moiety 'B10 H Na O17, 2(H4 N), H2 O'
_chemical_formula_sum 'B10 H11 N2 Na O18'
_chemical_formula_weight 458.20
_space_group_crystal_system monoclinic
_space_group_IT_number 14
_space_group_name_Hall '-P 2ybc'
_space_group_name_H-M_alt 'P 1 21/c 1'
_atom_sites_solution_hydrogens difmap
_audit_block_doi 10.5517/ccdc.csd.cc2qbbw9
_audit_creation_date 2025-12-01
_audit_creation_method
;
Olex2 1.5
(compiled 2025.07.13 svn.rb7424aed for OlexSys, GUI svn.r7314)
;
_audit_update_record
;
2025-12-01 deposited with the CCDC.	2026-01-23 downloaded from the CCDC.
;
_cell_angle_alpha 90
_cell_angle_beta 115.858(2)
_cell_angle_gamma 90
_cell_formula_units_Z 4
_cell_length_a 12.1044(5)
_cell_length_b 12.5818(5)
_cell_length_c 11.5585(4)
_cell_measurement_reflns_used 416
_cell_measurement_temperature 296
_cell_measurement_theta_max 21.85
_cell_measurement_theta_min 2.48
_cell_volume 1584.06(11)
_computing_molecular_graphics 'Olex2 1.5 (Dolomanov et al., 2009)'
_computing_publication_material 'Olex2 1.5 (Dolomanov et al., 2009)'
_computing_structure_refinement 'SHELXL 2018/3 (Sheldrick, 2015)'
_computing_structure_solution 'SHELXT 2018/2 (Sheldrick, 2018)'
_diffrn_ambient_temperature 296
_diffrn_measured_fraction_theta_full 1.000
_diffrn_measured_fraction_theta_max 1.000
_diffrn_measurement_device_type 'Bruker APEX-II CCD'
_diffrn_radiation_type MoK\a
_diffrn_radiation_wavelength 0.71073
_diffrn_reflns_av_R_equivalents 0.0941
_diffrn_reflns_av_unetI/netI 0.0460
_diffrn_reflns_Laue_measured_fraction_full 1.000
_diffrn_reflns_Laue_measured_fraction_max 1.000
_diffrn_reflns_limit_h_max 15
_diffrn_reflns_limit_h_min -15
_diffrn_reflns_limit_k_max 16
_diffrn_reflns_limit_k_min -16
_diffrn_reflns_limit_l_max 14
_diffrn_reflns_limit_l_min -14
_diffrn_reflns_number 27496
_diffrn_reflns_point_group_measured_fraction_full 1.000
_diffrn_reflns_point_group_measured_fraction_max 1.000
_diffrn_reflns_theta_full 25.242
_diffrn_reflns_theta_max 27.517
_diffrn_reflns_theta_min 1.870
_exptl_absorpt_coefficient_mu 0.205
_exptl_absorpt_correction_T_max 0.7456
_exptl_absorpt_correction_T_min 0.6341
_exptl_absorpt_correction_type multi-scan
_exptl_crystal_colour 'clear light colourless'
_exptl_crystal_colour_lustre clear
_exptl_crystal_colour_modifier light
_exptl_crystal_colour_primary colourless
_exptl_crystal_density_diffrn 1.921
_exptl_crystal_description block
_exptl_crystal_F_000 920
_exptl_crystal_size_max 0.12
_exptl_crystal_size_mid 0.11
_exptl_crystal_size_min 0.11
_refine_diff_density_max 0.569
_refine_diff_density_min -0.444
_refine_diff_density_rms 0.072
_refine_ls_extinction_method none
_refine_ls_goodness_of_fit_ref 1.094
_refine_ls_hydrogen_treatment mixed
_refine_ls_matrix_type full
_refine_ls_number_parameters 320
_refine_ls_number_reflns 3645
_refine_ls_number_restraints 7
_refine_ls_restrained_S_all 1.095
_refine_ls_R_factor_all 0.0635
_refine_ls_R_factor_gt 0.0461
_refine_ls_shift/su_max 0.000
_refine_ls_shift/su_mean 0.000
_refine_ls_structure_factor_coef Fsqd
_refine_ls_weighting_details 'w=1/[\s^2^(Fo^2^)+(0.0679P)^2^+0.4943P] where P=(Fo^2^+2Fc^2^)/3'
_refine_ls_weighting_scheme calc
_refine_ls_wR_factor_gt 0.1291
_refine_ls_wR_factor_ref 0.1390
_reflns_Friedel_coverage 0.000
_reflns_number_gt 2650
_reflns_number_total 3645
_reflns_threshold_expression 'I > 2\s(I)'
_cod_data_source_file d5dt02928g2.cif
_cod_data_source_block aaaaa
_cod_depositor_comments 'Adding full bibliography for 7720060--7720061.cif.'
_cod_database_code 7720060
_shelx_shelxl_version_number 2018/3
_shelx_space_group_comment
;
The symmetry employed for this shelxl refinement is uniquely defined
by the following loop, which should always be used as a source of
symmetry information in preference to the above space-group names.
They are only intended as comments.
;
_shelx_estimated_absorpt_t_max 0.978
_shelx_estimated_absorpt_t_min 0.976
_olex2_refinement_description
;
1. Fixed Uiso
 At 1.2 times of:
  All H(H,H,H) groups, All N(H,H,H,H) groups
 At 1.5 times of:
  All O(H,H) groups
2. Uiso/Uaniso restraints and constraints
Uanis(N4) \\sim Ueq: with sigma of 0.001 and sigma for terminal atoms of 0.002
3. Others
 1*[Sof(N2)+Sof(H2A)+Sof(H2B)+Sof(H2C)+Sof(H2D)]+1*[Sof(N3)+Sof(H3A)+Sof(H3B)+
 Sof(H3C)+Sof(H3D)]+1*[Sof(N4)+Sof(H4A)+Sof(H4C)+Sof(H4D)+Sof(H4B)]=1 with esd
 of 0
 Sof(O18B)=Sof(H18C)=Sof(H18D)=1-FVAR(1)
 Sof(O18A)=Sof(H18A)=Sof(H18B)=FVAR(1)
 Sof(N2)=Sof(H2A)=Sof(H2B)=Sof(H2C)=Sof(H2D)=FVAR(2)
 Sof(N3)=Sof(H3A)=Sof(H3B)=Sof(H3C)=Sof(H3D)=FVAR(3)
 Sof(N4)=Sof(H4A)=Sof(H4C)=Sof(H4D)=Sof(H4B)=FVAR(4)
 Fixed Uiso: H18A(2)
4.a Riding coordinates:
 O17(H17), N2(H2A,H2B,H2C,H2D), O18A(H18A,H18B), N1(H1A,H1B,H1C,H1D),
 O18B(H18C,H18D), N3(H3A,H3B,H3C,H3D), N4(H4A,H4C,H4D,H4B)
;
_olex2_submission_special_instructions 'No special instructions were received'

loop_
_space_group_symop_operation_xyz
'x, y, z'
'-x, y+1/2, -z+1/2'
'-x, -y, -z'
'x, -y-1/2, z-1/2'

loop_
_atom_site_label
_atom_site_type_symbol
_atom_site_fract_x
_atom_site_fract_y
_atom_site_fract_z
_atom_site_U_iso_or_equiv
_atom_site_adp_type
_atom_site_occupancy
_atom_site_site_symmetry_order
_atom_site_calc_flag
_atom_site_refinement_flags_posn
_atom_site_refinement_flags_adp
_atom_site_refinement_flags_occupancy
_atom_site_disorder_assembly
_atom_site_disorder_group
B8 B 0.7979(2) 0.38481(18) 0.4796(2) 0.0155(5) Uani 1 1 d . . . . .
B1 B 0.0197(2) 1.12050(19) 0.4362(2) 0.0160(5) Uani 1 1 d . . . . .
B2 B 0.1027(2) 0.97574(19) 0.3642(2) 0.0165(5) Uani 1 1 d . . . . .
B3 B 0.2863(2) 0.86637(19) 0.4970(2) 0.0163(5) Uani 1 1 d . . . . .
B9 B 0.9534(2) 0.40559(19) 0.7047(2) 0.0166(5) Uani 1 1 d . . . . .
B4 B 0.4443(2) 0.88880(19) 0.7198(2) 0.0173(5) Uani 1 1 d . . . . .
B7 B 0.6051(2) 0.49195(19) 0.3632(2) 0.0174(5) Uani 1 1 d . . . . .
B5 B 0.4610(2) 0.75113(19) 0.5765(2) 0.0170(5) Uani 1 1 d . . . . .
B10 B 0.9945(2) 0.29243(19) 0.5281(2) 0.0178(5) Uani 1 1 d . . . . .
B6 B 0.5154(2) 0.61833(19) 0.4500(2) 0.0170(5) Uani 1 1 d . . . . .
Na1 Na 0.75972(8) 0.24856(8) 0.24210(8) 0.0265(3) Uani 1 1 d . . . . .
O2 O -0.06303(14) 1.13936(12) 0.31264(14) 0.0187(3) Uani 1 1 d . . . . .
O13 O 0.68717(14) 0.41240(12) 0.37793(14) 0.0198(4) Uani 1 1 d . . . . .
O14 O 0.83513(13) 0.42582(12) 0.59871(14) 0.0182(3) Uani 1 1 d . . . . .
O16 O 1.02053(14) 0.32342(12) 0.66427(14) 0.0218(4) Uani 1 1 d . . . . .
O12 O 0.51993(14) 0.51575(12) 0.24373(14) 0.0214(4) Uani 1 1 d . . . . .
O7 O 0.35204(14) 0.78375(12) 0.47692(14) 0.0218(4) Uani 1 1 d . . . . .
O15 O 0.86393(14) 0.31218(12) 0.44914(14) 0.0209(4) Uani 1 1 d . . . . .
O8 O 0.50570(14) 0.79954(13) 0.69054(14) 0.0229(4) Uani 1 1 d . . . . .
O17 O 1.07005(17) 0.35206(15) 0.48448(18) 0.0329(5) Uani 1 1 d . . . . .
H17 H 1.041129 0.395981 0.431392 0.083(15) Uiso 1 1 d R . . . .
O6 O 0.32314(13) 0.91045(12) 0.61398(14) 0.0187(3) Uani 1 1 d . . . . .
O9 O 0.52439(14) 0.66624(12) 0.56125(14) 0.0198(4) Uani 1 1 d . . . . .
O3 O 0.10142(14) 1.03537(12) 0.46360(14) 0.0194(4) Uani 1 1 d . . . . .
O4 O 0.02533(14) 0.99658(11) 0.24085(14) 0.0191(4) Uani 1 1 d . . . . .
O1 O 0.02824(14) 1.18031(12) 0.53698(14) 0.0194(4) Uani 1 1 d . . . . .
O10 O 0.42575(14) 0.64042(12) 0.33298(14) 0.0191(3) Uani 1 1 d . . . . .
O5 O 0.18611(14) 0.89482(12) 0.38819(14) 0.0195(3) Uani 1 1 d . . . . .
O11 O 0.60649(14) 0.54560(12) 0.46847(14) 0.0214(4) Uani 1 1 d . . . . .
N2 N 1.3873(4) 0.1620(3) 0.5859(3) 0.0461(11) Uani 0.653(3) 1 d . . P A 1
H2A H 1.413539 0.189579 0.668705 0.055 Uiso 0.653(3) 1 d R U P A 1
H2B H 1.404010 0.084340 0.592789 0.055 Uiso 0.653(3) 1 d R U P A 1
H2C H 1.425708 0.208064 0.546820 0.055 Uiso 0.653(3) 1 d R U P A 1
H2D H 1.312964 0.176122 0.527222 0.055 Uiso 0.653(3) 1 d R U P A 1
O18A O 1.1946(2) 0.2510(2) 0.3739(2) 0.0364(8) Uani 0.781(5) 1 d . . P B 1
H18A H 1.153508 0.274661 0.413278 2.000 Uiso 0.781(5) 1 d R U P B 1
H18B H 1.147354 0.227325 0.294390 0.49(11) Uiso 0.781(5) 1 d R . P B 1
N1 N 0.75830(18) 0.57089(17) 0.75536(18) 0.0264(5) Uani 1 1 d . . . . .
H1A H 0.689751 0.619217 0.710989 0.092(14) Uiso 1 1 d R . . . .
H1B H 0.831132 0.612920 0.803304 0.104(16) Uiso 1 1 d R . . . .
H1C H 0.771848 0.527351 0.693228 0.075(12) Uiso 1 1 d R . . . .
H1D H 0.739122 0.526201 0.812311 0.081(13) Uiso 1 1 d R . . . .
O18B O 1.2554(8) 0.1723(10) 0.3365(11) 0.064(4) Uani 0.219(5) 1 d . . P B 2
H18C H 1.180256 0.173289 0.282470 0.096 Uiso 0.219(5) 1 d R U P B 2
H18D H 1.294488 0.176032 0.290757 0.096 Uiso 0.219(5) 1 d R U P B 2
N3 N 1.2932(10) 0.2392(9) 0.5696(12) 0.028(3) Uani 0.176(3) 1 d . . P C 2
H3A H 1.303058 0.216615 0.501689 0.034 Uiso 0.176(3) 1 d R U P C 2
H3B H 1.354953 0.282054 0.616742 0.034 Uiso 0.176(3) 1 d R U P C 2
H3C H 1.292089 0.183638 0.616742 0.034 Uiso 0.176(3) 1 d R U P C 2
H3D H 1.222563 0.274387 0.543036 0.034 Uiso 0.176(3) 1 d R U P C 2
N4 N 1.4134(16) 0.0925(13) 0.4943(17) 0.056(4) Uani 0.171(3) 1 d . U P D 3
H4A H 1.351447 0.118109 0.428194 0.09(8) Uiso 0.171(3) 1 d R . P D 3
H4C H 1.466287 0.141722 0.542496 0.103 Uiso 0.171(3) 1 d R U P D 3
H4D H 1.386780 0.055162 0.542496 0.103 Uiso 0.171(3) 1 d R U P D 3
H4B H 1.450548 0.049298 0.461356 0.103 Uiso 0.171(3) 1 d R U P D 3

loop_
_atom_site_aniso_label
_atom_site_aniso_U_11
_atom_site_aniso_U_22
_atom_site_aniso_U_33
_atom_site_aniso_U_23
_atom_site_aniso_U_13
_atom_site_aniso_U_12
B8 0.0160(12) 0.0145(11) 0.0143(11) -0.0002(8) 0.0049(9) 0.0005(9)
B1 0.0157(12) 0.0167(11) 0.0141(11) -0.0004(9) 0.0053(9) 0.0006(9)
B2 0.0151(11) 0.0190(12) 0.0136(11) -0.0016(9) 0.0046(9) 0.0005(9)
B3 0.0161(12) 0.0161(11) 0.0152(11) -0.0007(9) 0.0054(9) 0.0020(9)
B9 0.0180(12) 0.0155(11) 0.0147(11) -0.0010(9) 0.0056(9) 0.0005(9)
B4 0.0167(12) 0.0176(11) 0.0152(12) -0.0021(9) 0.0047(9) -0.0001(9)
B7 0.0160(12) 0.0187(12) 0.0160(12) -0.0013(9) 0.0055(9) 0.0004(9)
B5 0.0171(12) 0.0182(12) 0.0144(11) 0.0006(9) 0.0055(9) 0.0022(9)
B10 0.0170(12) 0.0188(12) 0.0155(12) -0.0007(9) 0.0052(9) 0.0032(9)
B6 0.0176(12) 0.0152(11) 0.0173(12) 0.0004(9) 0.0067(10) 0.0009(9)
Na1 0.0244(5) 0.0332(6) 0.0159(5) 0.0000(4) 0.0033(4) 0.0004(4)
O2 0.0197(8) 0.0197(8) 0.0138(7) 0.0008(6) 0.0046(6) 0.0061(6)
O13 0.0181(8) 0.0226(8) 0.0137(8) -0.0023(6) 0.0024(6) 0.0059(6)
O14 0.0161(8) 0.0204(8) 0.0145(8) -0.0042(6) 0.0033(6) 0.0028(6)
O16 0.0203(8) 0.0250(8) 0.0151(8) -0.0036(6) 0.0032(6) 0.0071(6)
O12 0.0247(9) 0.0234(8) 0.0122(8) 0.0011(6) 0.0044(6) 0.0081(7)
O7 0.0208(8) 0.0244(8) 0.0142(8) -0.0040(6) 0.0021(6) 0.0080(7)
O15 0.0191(8) 0.0244(8) 0.0154(8) -0.0045(6) 0.0040(6) 0.0063(6)
O8 0.0176(8) 0.0265(9) 0.0174(8) -0.0046(6) 0.0010(6) 0.0069(7)
O17 0.0327(10) 0.0338(10) 0.0363(11) 0.0084(8) 0.0189(9) -0.0008(8)
O6 0.0167(8) 0.0197(8) 0.0147(8) -0.0040(6) 0.0023(6) 0.0033(6)
O9 0.0194(8) 0.0212(8) 0.0156(8) -0.0012(6) 0.0047(6) 0.0061(6)
O3 0.0213(8) 0.0195(8) 0.0136(7) -0.0006(6) 0.0041(6) 0.0073(6)
O4 0.0226(8) 0.0183(8) 0.0135(8) 0.0006(6) 0.0052(6) 0.0060(6)
O1 0.0221(8) 0.0192(8) 0.0146(7) -0.0009(6) 0.0058(6) 0.0052(6)
O10 0.0196(8) 0.0211(8) 0.0150(8) 0.0019(6) 0.0061(6) 0.0054(6)
O5 0.0194(8) 0.0212(8) 0.0132(8) -0.0017(6) 0.0028(6) 0.0059(6)
O11 0.0203(8) 0.0255(8) 0.0141(8) -0.0020(6) 0.0034(6) 0.0080(7)
N2 0.056(3) 0.0224(17) 0.0274(19) 0.0084(14) -0.0123(17) -0.0132(17)
O18A 0.0321(15) 0.0465(16) 0.0277(14) -0.0077(10) 0.0104(11) -0.0136(11)
N1 0.0257(11) 0.0281(11) 0.0205(10) 0.0000(8) 0.0056(9) 0.0005(9)
O18B 0.013(5) 0.108(10) 0.064(7) 0.007(7) 0.011(5) -0.014(5)
N3 0.016(6) 0.035(7) 0.031(7) -0.007(5) 0.007(5) 0.000(5)
N4 0.057(5) 0.058(5) 0.056(5) 0.005(2) 0.025(3) -0.003(2)

loop_
_atom_type_symbol
_atom_type_description
_atom_type_scat_dispersion_real
_atom_type_scat_dispersion_imag
_atom_type_scat_source
B B 0.0013 0.0007 'International Tables Vol C Tables 4.2.6.8 and 6.1.1.4'
H H 0.0000 0.0000 'International Tables Vol C Tables 4.2.6.8 and 6.1.1.4'
N N 0.0061 0.0033 'International Tables Vol C Tables 4.2.6.8 and 6.1.1.4'
Na Na 0.0362 0.0249 'International Tables Vol C Tables 4.2.6.8 and 6.1.1.4'
O O 0.0106 0.0060 'International Tables Vol C Tables 4.2.6.8 and 6.1.1.4'

loop_
_geom_angle_atom_site_label_1
_geom_angle_atom_site_label_2
_geom_angle_atom_site_label_3
_geom_angle
_geom_angle_site_symmetry_1
_geom_angle_site_symmetry_3
_geom_angle_publ_flag
O13 B8 Na1 70.86(11) . . ?
O14 B8 Na1 165.96(16) . . ?
O14 B8 O13 122.50(19) . . ?
O14 B8 O15 123.3(2) . . ?
O15 B8 Na1 43.48(10) . . ?
O15 B8 O13 114.18(18) . . ?
O2 B1 O3 119.71(19) . . ?
O1 B1 O2 123.5(2) . . ?
O1 B1 O3 116.82(19) . . ?
O4 B2 O3 121.4(2) . . ?
O4 B2 O5 117.90(19) . . ?
O5 B2 O3 120.65(19) . . ?
O7 B3 Na1 50.11(10) . 2_655 ?
O6 B3 Na1 171.00(16) . 2_655 ?
O6 B3 O7 120.91(19) . . ?
O6 B3 O5 126.3(2) . . ?
O5 B3 Na1 62.65(11) . 2_655 ?
O5 B3 O7 112.75(18) . . ?
O2 B9 O16 106.94(17) 4_676 . ?
O14 B9 O2 109.81(18) . 4_676 ?
O14 B9 O16 109.07(17) . . ?
O14 B9 O4 109.95(18) . 4_676 ?
O4 B9 O2 111.61(17) 4_676 4_676 ?
O4 B9 O16 109.38(17) 4_676 . ?
O12 B4 O8 109.53(18) 4_576 . ?
O12 B4 O6 108.72(18) 4_576 . ?
O12 B4 O10 111.32(17) 4_576 4_576 ?
O8 B4 O6 111.90(17) . . ?
O8 B4 O10 107.69(18) . 4_576 ?
O10 B4 O6 107.69(17) 4_576 . ?
O13 B7 O11 121.1(2) . . ?
O12 B7 O13 118.68(19) . . ?
O12 B7 O11 120.2(2) . . ?
O8 B5 O7 121.08(19) . . ?
O8 B5 O9 118.3(2) . . ?
O9 B5 O7 120.6(2) . . ?
O15 B10 O16 106.45(16) . . ?
O17 B10 O16 110.80(19) . . ?
O17 B10 O15 111.93(19) . . ?
O17 B10 O1 109.19(18) . 1_645 ?
O1 B10 O16 104.51(17) 1_645 . ?
O1 B10 O15 113.67(18) 1_645 . ?
O10 B6 O9 123.3(2) . . ?
O10 B6 O11 122.27(19) . . ?
O11 B6 O9 114.44(19) . . ?
B3 Na1 B8 116.37(7) 2_645 . ?
O2 Na1 B8 104.66(6) 1_645 . ?
O2 Na1 B3 112.55(7) 1_645 2_645 ?
O2 Na1 O13 131.05(6) 1_645 . ?
O2 Na1 O10 110.70(7) 1_645 2_645 ?
O2 Na1 O5 100.81(6) 1_645 2_645 ?
O13 Na1 B8 26.40(5) . . ?
O13 Na1 B3 99.69(6) . 2_645 ?
O7 Na1 B8 130.43(7) 2_645 . ?
O7 Na1 B3 27.18(6) 2_645 2_645 ?
O7 Na1 O2 119.48(6) 2_645 1_645 ?
O7 Na1 O13 106.18(6) 2_645 . ?
O7 Na1 O10 73.24(6) 2_645 2_645 ?
O7 Na1 O5 54.46(5) 2_645 2_645 ?
O15 Na1 B8 23.87(6) . . ?
O15 Na1 B3 126.03(7) . 2_645 ?
O15 Na1 O2 80.86(6) . 1_645 ?
O15 Na1 O13 50.22(5) . . ?
O15 Na1 O7 148.76(7) . 2_645 ?
O15 Na1 O10 124.38(6) . 2_645 ?
O15 Na1 O5 100.99(6) . 2_645 ?
O10 Na1 B8 112.52(6) 2_645 . ?
O10 Na1 B3 100.24(6) 2_645 2_645 ?
O10 Na1 O13 97.93(5) 2_645 . ?
O10 Na1 O5 127.32(6) 2_645 2_645 ?
O5 Na1 B8 98.15(6) 2_645 . ?
O5 Na1 B3 27.28(6) 2_645 2_645 ?
O5 Na1 O13 91.27(5) 2_645 . ?
B1 O2 B9 121.14(17) . 4_475 ?
B1 O2 Na1 127.09(13) . 1_465 ?
B9 O2 Na1 111.73(12) 4_475 1_465 ?
B8 O13 Na1 82.75(11) . . ?
B7 O13 B8 132.07(18) . . ?
B7 O13 Na1 144.53(13) . . ?
B8 O14 B9 124.32(17) . . ?
B9 O16 B10 126.98(16) . . ?
B7 O12 B4 120.84(17) . 4_575 ?
B3 O7 Na1 102.72(13) . 2_655 ?
B5 O7 B3 119.44(17) . . ?
B5 O7 Na1 137.59(14) . 2_655 ?
B8 O15 B10 123.46(17) . . ?
B8 O15 Na1 112.64(13) . . ?
B10 O15 Na1 122.81(12) . . ?
B5 O8 B4 123.35(18) . . ?
B10 O17 H17 120.5 . . ?
B3 O6 B4 122.28(17) . . ?
B5 O9 B6 129.68(18) . . ?
B2 O3 B1 119.53(18) . . ?
B2 O4 B9 121.32(17) . 4_475 ?
B1 O1 B10 124.29(17) . 1_465 ?
B4 O10 Na1 107.31(12) 4_575 2_655 ?
B6 O10 B4 118.44(17) . 4_575 ?
B6 O10 Na1 133.44(14) . 2_655 ?
B2 O5 Na1 138.26(13) . 2_655 ?
B3 O5 B2 131.41(18) . . ?
B3 O5 Na1 90.07(12) . 2_655 ?
B6 O11 B7 119.09(18) . . ?
H2A N2 H2B 108.5 . . ?
H2A N2 H2C 103.7 . . ?
H2A N2 H2D 119.6 . . ?
H2B N2 H2C 120.1 . . ?
H2B N2 H2D 111.4 . . ?
H2C N2 H2D 93.3 . . ?
H18A O18A H18B 113.6 . . ?
H1A N1 H1B 108.3 . . ?
H1A N1 H1C 110.0 . . ?
H1A N1 H1D 108.6 . . ?
H1B N1 H1C 109.0 . . ?
H1B N1 H1D 110.9 . . ?
H1C N1 H1D 110.0 . . ?
H18C O18B H18D 104.5 . . ?
H3A N3 H3B 109.5 . . ?
H3A N3 H3C 109.5 . . ?
H3A N3 H3D 109.5 . . ?
H3B N3 H3C 109.5 . . ?
H3B N3 H3D 109.5 . . ?
H3C N3 H3D 109.5 . . ?
H4A N4 H4C 113.8 . . ?
H4A N4 H4D 109.7 . . ?
H4A N4 H4B 104.7 . . ?
H4C N4 H4D 109.5 . . ?
H4C N4 H4B 109.5 . . ?
H4D N4 H4B 109.5 . . ?

loop_
_geom_bond_atom_site_label_1
_geom_bond_atom_site_label_2
_geom_bond_distance
_geom_bond_site_symmetry_2
_geom_bond_publ_flag
B8 Na1 3.095(2) . ?
B8 O13 1.387(3) . ?
B8 O14 1.351(3) . ?
B8 O15 1.357(3) . ?
B1 O2 1.361(3) . ?
B1 O3 1.397(3) . ?
B1 O1 1.352(3) . ?
B2 O3 1.378(3) . ?
B2 O4 1.347(3) . ?
B2 O5 1.374(3) . ?
B3 Na1 2.967(2) 2_655 ?
B3 O7 1.389(3) . ?
B3 O6 1.344(3) . ?
B3 O5 1.360(3) . ?
B9 O2 1.461(3) 4_676 ?
B9 O14 1.444(3) . ?
B9 O16 1.509(3) . ?
B9 O4 1.460(3) 4_676 ?
B4 O12 1.462(3) 4_576 ?
B4 O8 1.466(3) . ?
B4 O6 1.468(3) . ?
B4 O10 1.467(3) 4_576 ?
B7 O13 1.367(3) . ?
B7 O12 1.348(3) . ?
B7 O11 1.385(3) . ?
B5 O7 1.381(3) . ?
B5 O8 1.334(3) . ?
B5 O9 1.371(3) . ?
B10 O16 1.515(3) . ?
B10 O15 1.461(3) . ?
B10 O17 1.434(3) . ?
B10 O1 1.460(3) 1_645 ?
B6 O9 1.380(3) . ?
B6 O10 1.343(3) . ?
B6 O11 1.376(3) . ?
Na1 O2 2.3727(17) 1_645 ?
Na1 O13 2.9476(17) . ?
Na1 O7 2.3340(17) 2_645 ?
Na1 O15 2.3078(17) . ?
Na1 O10 2.4382(17) 2_645 ?
Na1 O5 2.6356(17) 2_645 ?
O17 H17 0.7855 . ?
N2 H2A 0.9335 . ?
N2 H2B 0.9941 . ?
N2 H2C 0.9695 . ?
N2 H2D 0.8768 . ?
O18A H18A 0.8603 . ?
O18A H18B 0.8953 . ?
N1 H1A 0.9747 . ?
N1 H1B 0.9683 . ?
N1 H1C 0.9723 . ?
N1 H1D 0.9678 . ?
O18B H18C 0.8500 . ?
O18B H18D 0.8500 . ?
N3 H3A 0.8900 . ?
N3 H3B 0.8900 . ?
N3 H3C 0.8900 . ?
N3 H3D 0.8900 . ?
N4 H4A 0.8660 . ?
N4 H4C 0.8900 . ?
N4 H4D 0.8900 . ?
N4 H4B 0.8900 . ?

loop_
_geom_hbond_atom_site_label_D
_geom_hbond_atom_site_label_H
_geom_hbond_atom_site_label_A
_geom_hbond_distance_DH
_geom_hbond_distance_HA
_geom_hbond_distance_DA
_geom_hbond_angle_DHA
_geom_hbond_site_symmetry_A
_geom_hbond_publ_flag
O17 H17 O4 0.79 2.19 2.966(2) 167.6 2_645 yes
N2 H2A O8 0.93 2.03 2.903(4) 154.6 2_746 yes
N2 H2B O12 0.99 2.11 2.890(4) 133.7 4_666 yes
N2 H2C O9 0.97 2.25 3.208(4) 167.5 3_766 yes
N2 H2D O18A 0.88 1.97 2.778(4) 153.3 . yes
O18A H18A O17 0.86 1.84 2.684(3) 168.1 . yes
O18A H18B O16 0.90 1.74 2.595(3) 159.9 4_565 yes
N1 H1A O9 0.97 2.08 2.991(2) 154.7 . yes
N1 H1B O1 0.97 2.07 2.987(2) 157.4 2_646 yes
N1 H1C O14 0.97 2.04 2.991(2) 167.0 . yes
N1 H1D O6 0.97 1.99 2.937(2) 164.3 2_646 yes

loop_
_geom_torsion_atom_site_label_1
_geom_torsion_atom_site_label_2
_geom_torsion_atom_site_label_3
_geom_torsion_atom_site_label_4
_geom_torsion
_geom_torsion_site_symmetry_1
_geom_torsion_site_symmetry_2
_geom_torsion_site_symmetry_3
_geom_torsion_site_symmetry_4
_geom_torsion_publ_flag
Na1 B8 O13 B7 -172.3(2) . . . . ?
Na1 B8 O14 B9 24.0(7) . . . . ?
Na1 B8 O15 B10 168.4(2) . . . . ?
Na1 B3 O7 B5 175.2(2) 2_655 . . . ?
Na1 B3 O5 B2 -174.8(2) 2_655 . . . ?
O2 B1 O3 B2 4.3(3) . . . . ?
O2 B1 O1 B10 -28.0(3) . . . 1_465 ?
O2 B9 O14 B8 -123.0(2) 4_676 . . . ?
O2 B9 O16 B10 138.1(2) 4_676 . . . ?
O13 B8 O14 B9 -175.11(19) . . . . ?
O13 B8 O15 B10 163.14(18) . . . . ?
O13 B8 O15 Na1 -5.2(2) . . . . ?
O13 B7 O12 B4 -169.25(19) . . . 4_575 ?
O13 B7 O11 B6 -174.2(2) . . . . ?
O14 B8 O13 B7 12.5(4) . . . . ?
O14 B8 O13 Na1 -175.2(2) . . . . ?
O14 B8 O15 B10 -17.9(3) . . . . ?
O14 B8 O15 Na1 173.75(16) . . . . ?
O14 B9 O16 B10 19.4(3) . . . . ?
O16 B9 O14 B8 -6.1(3) . . . . ?
O16 B10 O15 B8 26.0(3) . . . . ?
O16 B10 O15 Na1 -166.84(12) . . . . ?
O12 B4 O8 B5 -114.7(2) 4_576 . . . ?
O12 B4 O6 B3 109.2(2) 4_576 . . . ?
O12 B7 O13 B8 164.1(2) . . . . ?
O12 B7 O13 Na1 -2.7(4) . . . . ?
O12 B7 O11 B6 4.1(3) . . . . ?
O7 B3 O6 B4 11.5(3) . . . . ?
O7 B3 O5 B2 -175.0(2) . . . . ?
O7 B3 O5 Na1 -0.22(18) . . . 2_655 ?
O7 B5 O8 B4 0.5(3) . . . . ?
O7 B5 O9 B6 17.9(3) . . . . ?
O15 B8 O13 B7 -168.5(2) . . . . ?
O15 B8 O13 Na1 3.80(16) . . . . ?
O15 B8 O14 B9 6.0(3) . . . . ?
O15 B10 O16 B9 -28.2(3) . . . . ?
O8 B4 O6 B3 -11.9(3) . . . . ?
O8 B5 O7 B3 -1.8(3) . . . . ?
O8 B5 O7 Na1 171.21(15) . . . 2_655 ?
O8 B5 O9 B6 -163.7(2) . . . . ?
O17 B10 O16 B9 93.7(2) . . . . ?
O17 B10 O15 B8 -95.2(2) . . . . ?
O17 B10 O15 Na1 72.0(2) . . . . ?
O6 B3 O7 B5 -4.2(3) . . . . ?
O6 B3 O7 Na1 -179.39(17) . . . 2_655 ?
O6 B3 O5 B2 4.6(4) . . . . ?
O6 B3 O5 Na1 179.4(2) . . . 2_655 ?
O6 B4 O8 B5 5.9(3) . . . . ?
O9 B5 O7 B3 176.59(19) . . . . ?
O9 B5 O7 Na1 -10.4(3) . . . 2_655 ?
O9 B5 O8 B4 -177.99(19) . . . . ?
O9 B6 O10 B4 161.6(2) . . . 4_575 ?
O9 B6 O10 Na1 -6.5(3) . . . 2_655 ?
O9 B6 O11 B7 179.21(19) . . . . ?
O3 B1 O2 B9 -18.2(3) . . . 4_475 ?
O3 B1 O2 Na1 164.42(14) . . . 1_465 ?
O3 B1 O1 B10 152.03(19) . . . 1_465 ?
O3 B2 O4 B9 11.8(3) . . . 4_475 ?
O3 B2 O5 B3 -10.0(4) . . . . ?
O3 B2 O5 Na1 177.80(13) . . . 2_655 ?
O4 B2 O3 B1 -1.1(3) . . . . ?
O4 B2 O5 B3 168.1(2) . . . . ?
O4 B2 O5 Na1 -4.2(3) . . . 2_655 ?
O4 B9 O14 B8 113.8(2) 4_676 . . . ?
O4 B9 O16 B10 -100.9(2) 4_676 . . . ?
O1 B1 O2 B9 161.9(2) . . . 4_475 ?
O1 B1 O2 Na1 -15.5(3) . . . 1_465 ?
O1 B1 O3 B2 -175.79(19) . . . . ?
O1 B10 O16 B9 -148.77(18) 1_645 . . . ?
O1 B10 O15 B8 140.5(2) 1_645 . . . ?
O1 B10 O15 Na1 -52.3(2) 1_645 . . . ?
O10 B4 O8 B5 124.1(2) 4_576 . . . ?
O10 B4 O6 B3 -130.0(2) 4_576 . . . ?
O10 B6 O9 B5 -9.8(4) . . . . ?
O10 B6 O11 B7 -1.0(3) . . . . ?
O5 B2 O3 B1 176.88(19) . . . . ?
O5 B2 O4 B9 -166.22(19) . . . 4_475 ?
O5 B3 O7 B5 175.45(19) . . . . ?
O5 B3 O7 Na1 0.2(2) . . . 2_655 ?
O5 B3 O6 B4 -168.0(2) . . . . ?
O11 B7 O13 B8 -17.6(4) . . . . ?
O11 B7 O13 Na1 175.60(14) . . . . ?
O11 B7 O12 B4 12.5(3) . . . 4_575 ?
O11 B6 O9 B5 170.0(2) . . . . ?
O11 B6 O10 B4 -18.1(3) . . . 4_575 ?
O11 B6 O10 Na1 173.75(14) . . . 2_655 ?
